data_4128023
loop_
_publ_author_name
'Jaworski, Jonathan N.'
'Kozack, Caitlin V.'
'Tereniak, Stephen J.'
'Knapp, Spring Melody M.'
'Landis, Clark R.'
'Miller, Jeffrey T.'
'Stahl, Shannon S.'

_publ_section_title
;
 Operando Spectroscopic and Kinetic Characterization of Aerobic Allylic
 C-H Acetoxylation Catalyzed by
 Pd(OAc)<sub>2</sub>/4,5-Diazafluoren-9-one.
;
_journal_issue 26
_journal_name_full 'Journal of the American Chemical Society'
_journal_page_first 10462
_journal_page_last 10474
_journal_paper_doi 10.1021/jacs.9b04699
_journal_volume 141
_journal_year 2019
_chemical_formula_moiety 'C20 H15 N2 O Pd, B F4'
_chemical_formula_sum 'C20 H15 B F4 N2 O Pd'
_chemical_formula_weight 492.55
_space_group_crystal_system monoclinic
_space_group_IT_number 15
_space_group_name_Hall '-C 2yc'
_space_group_name_H-M_alt 'C 1 2/c 1'
_symmetry_space_group_name_Hall '-C 2yc'
_symmetry_space_group_name_H-M 'C 1 2/c 1'
_atom_sites_solution_hydrogens geom
_atom_sites_solution_primary direct
_audit_creation_date 2018-09-24
_audit_creation_method
;
Olex2 1.2
(compiled 2018.05.29 svn.r3508 for OlexSys, GUI svn.r5506)
;
_cell_angle_alpha 90
_cell_angle_beta 95.6799(14)
_cell_angle_gamma 90
_cell_formula_units_Z 8
_cell_length_a 18.3325(5)
_cell_length_b 9.5102(3)
_cell_length_c 20.9624(5)
_cell_measurement_reflns_used 9980
_cell_measurement_temperature 100
_cell_measurement_theta_max 28.867
_cell_measurement_theta_min 2.233
_cell_volume 3636.76(17)
_computing_cell_refinement 'SAINT v8.34A (Bruker, 2013)'
_computing_data_reduction 'SAINT v8.34A (Bruker, 2013)'
_computing_molecular_graphics 'Olex2 (Dolomanov et al., 2009)'
_computing_publication_material 'Olex2 (Dolomanov et al., 2009)'
_computing_structure_refinement 'ShelXL (Sheldrick, 2008)'
_computing_structure_solution 'XS (Sheldrick, 2008)'
_diffrn_ambient_temperature 99.92
_diffrn_measured_fraction_theta_full 0.995
_diffrn_measured_fraction_theta_max 0.994
_diffrn_measurement_device_type 'Bruker APEX-II CCD'
_diffrn_measurement_method '\w scans'
_diffrn_radiation_monochromator graphite
_diffrn_radiation_type MoK\a
_diffrn_radiation_wavelength 0.71073
_diffrn_reflns_av_R_equivalents 0.0407
_diffrn_reflns_av_unetI/netI 0.0306
_diffrn_reflns_Laue_measured_fraction_full 0.995
_diffrn_reflns_Laue_measured_fraction_max 0.994
_diffrn_reflns_limit_h_max 24
_diffrn_reflns_limit_h_min -24
_diffrn_reflns_limit_k_max 12
_diffrn_reflns_limit_k_min -12
_diffrn_reflns_limit_l_max 28
_diffrn_reflns_limit_l_min -28
_diffrn_reflns_number 30039
_diffrn_reflns_point_group_measured_fraction_full 0.995
_diffrn_reflns_point_group_measured_fraction_max 0.994
_diffrn_reflns_theta_full 26.000
_diffrn_reflns_theta_max 28.984
_diffrn_reflns_theta_min 1.953
_diffrn_standards_number 0
_exptl_absorpt_coefficient_mu 1.074
_exptl_absorpt_correction_T_max 0.7458
_exptl_absorpt_correction_T_min 0.6701
_exptl_absorpt_correction_type multi-scan
_exptl_absorpt_process_details
;
SADABS-2012/1 (Bruker,2012) was used for absorption correction.
wR2(int) was 0.0750 before and 0.0598 after correction.
The Ratio of minimum to maximum transmission is 0.8985.
The \l/2 correction factor is 0.0015.
;
_exptl_crystal_colour yellow
_exptl_crystal_colour_primary yellow
_exptl_crystal_density_diffrn 1.799
_exptl_crystal_description plate
_exptl_crystal_F_000 1952
_exptl_crystal_size_max 0.3
_exptl_crystal_size_mid 0.2
_exptl_crystal_size_min 0.08
_refine_diff_density_max 1.101
_refine_diff_density_min -1.648
_refine_diff_density_rms 0.105
_refine_ls_extinction_method none
_refine_ls_goodness_of_fit_ref 1.200
_refine_ls_hydrogen_treatment constr
_refine_ls_matrix_type full
_refine_ls_number_parameters 317
_refine_ls_number_reflns 4790
_refine_ls_number_restraints 137
_refine_ls_restrained_S_all 1.197
_refine_ls_R_factor_all 0.0501
_refine_ls_R_factor_gt 0.0442
_refine_ls_shift/su_max 0.001
_refine_ls_shift/su_mean 0.000
_refine_ls_structure_factor_coef Fsqd
_refine_ls_weighting_details 'w=1/[\s^2^(Fo^2^)+(0.0324P)^2^+14.6165P] where P=(Fo^2^+2Fc^2^)/3'
_refine_ls_weighting_scheme calc
_refine_ls_wR_factor_gt 0.1030
_refine_ls_wR_factor_ref 0.1058
_reflns_Friedel_coverage 0.000
_reflns_number_gt 4298
_reflns_number_total 4790
_reflns_threshold_expression 'I > 2\s(I)'
_cod_data_source_file ja9b04699_si_002.cif
_cod_data_source_block stahl208
_cod_database_code 4128023
_shelx_shelxl_version_number 2014/7
_shelx_space_group_comment
;
The symmetry employed for this shelxl refinement is uniquely defined
by the following loop, which should always be used as a source of
symmetry information in preference to the above space-group names.
They are only intended as comments.
;
_olex2_refinement_description
;
1. Fixed Uiso
 At 1.2 times of:
  All C(H) groups, All C(H,H) groups
2. Uiso/Uaniso restraints and constraints
Uanis(C2) = Uanis(C1)
Uanis(C2A) = Uanis(C1A)
3. Rigid body (RIGU) restrains
 C1, C2, C3, C4, C5, C6, C7, C8, C9, C1A, C2A, C3A, C4A, C5A, C6A, C7A, C8A, C9A
 with sigma for 1-2 distances of 0.004 and sigma for 1-3 distances of 0.004
4. Same fragment restrains
{Pd1A, C1A, C2A, C3A, C4A, C5A, C6A, C7A, C8A, C9A} sigma for 1-2: 0.02, 1-3:
0.04
as
{Pd1, C1, C2, C3, C4, C5, C6, C7, C8, C9}
5. Others
 Sof(Pd1A)=Sof(C1A)=Sof(H1AA)=Sof(H1AB)=Sof(C2A)=Sof(H2A)=Sof(C3A)=Sof(H3A)=
 Sof(C4A)=Sof(C5A)=Sof(H5A)=Sof(C6A)=Sof(H6A)=Sof(C7A)=Sof(H7A)=Sof(C8A)=
 Sof(H8A)=Sof(C9A)=Sof(H9A)=1-FVAR(1)
 Sof(Pd1)=Sof(C1)=Sof(H1A)=Sof(H1B)=Sof(C2)=Sof(H2)=Sof(C3)=Sof(H3)=Sof(C4)=
 Sof(C5)=Sof(H5)=Sof(C6)=Sof(H6)=Sof(C7)=Sof(H7)=Sof(C8)=Sof(H8)=Sof(C9)=
 Sof(H9)=FVAR(1)
6.a Ternary CH refined with riding coordinates:
 C2(H2), C3(H3), C2A(H2A), C3A(H3A)
6.b Secondary CH2 refined with riding coordinates:
 C1(H1A,H1B), C1A(H1AA,H1AB)
6.c Aromatic/amide H refined with riding coordinates:
 C5(H5), C6(H6), C7(H7), C8(H8), C9(H9), C10(H10), C11(H11), C12(H12),
 C16(H16), C17(H17), C18(H18), C5A(H5A), C6A(H6A), C7A(H7A), C8A(H8A), C9A(H9A)
6.d Fitted hexagon refined as free rotating group:
 C4(C5,C6,C7,C8,C9), C4A(C5A,C6A,C7A,C8A,C9A)
;
_olex2_submission_special_instructions 'No special instructions were received'

loop_
_space_group_symop_operation_xyz
'x, y, z'
'-x, y, -z+1/2'
'x+1/2, y+1/2, z'
'-x+1/2, y+1/2, -z+1/2'
'-x, -y, -z'
'x, -y, z-1/2'
'-x+1/2, -y+1/2, -z'
'x+1/2, -y+1/2, z-1/2'

loop_
_atom_site_label
_atom_site_type_symbol
_atom_site_fract_x
_atom_site_fract_y
_atom_site_fract_z
_atom_site_U_iso_or_equiv
_atom_site_adp_type
_atom_site_occupancy
_atom_site_site_symmetry_order
_atom_site_calc_flag
_atom_site_refinement_flags_posn
_atom_site_refinement_flags_adp
_atom_site_refinement_flags_occupancy
_atom_site_disorder_assembly
_atom_site_disorder_group
Pd1 Pd 0.21868(11) 0.17119(17) 0.33439(9) 0.0240(2) Uani 0.744(7) 1 d D . P A 1
C1 C 0.1239(3) 0.0477(6) 0.3090(3) 0.0366(11) Uani 0.744(7) 1 d D U P A 1
H1A H 0.1216 -0.0445 0.3307 0.044 Uiso 0.744(7) 1 calc R . P A 1
H1B H 0.0764 0.0982 0.3043 0.044 Uiso 0.744(7) 1 calc R . P A 1
C2 C 0.1660(3) 0.0538(6) 0.2566(3) 0.0366(11) Uani 0.744(7) 1 d D U P A 1
H2 H 0.1469 0.1006 0.2156 0.044 Uiso 0.744(7) 1 calc R . P A 1
C3 C 0.2394(3) 0.0094(4) 0.26729(19) 0.0288(10) Uani 0.744(7) 1 d D U P A 1
H3 H 0.2440 -0.0856 0.2878 0.035 Uiso 0.744(7) 1 calc R . P A 1
C4 C 0.2969(2) 0.0352(5) 0.2239(2) 0.0270(12) Uani 0.744(7) 1 d D U P A 1
C5 C 0.2861(2) 0.1316(5) 0.1740(2) 0.0347(15) Uani 0.744(7) 1 d DG U P A 1
H5 H 0.2410 0.1808 0.1669 0.042 Uiso 0.744(7) 1 calc R . P A 1
C6 C 0.3414(3) 0.1558(5) 0.13451(19) 0.0532(16) Uani 0.744(7) 1 d DG U P A 1
H6 H 0.3340 0.2217 0.1004 0.064 Uiso 0.744(7) 1 calc R . P A 1
C7 C 0.4075(2) 0.0837(6) 0.1449(3) 0.0629(19) Uani 0.744(7) 1 d DG U P A 1
H7 H 0.4452 0.1002 0.1179 0.075 Uiso 0.744(7) 1 calc R . P A 1
C8 C 0.41825(18) -0.0127(6) 0.1948(3) 0.059(2) Uani 0.744(7) 1 d DG U P A 1
H8 H 0.4634 -0.0620 0.2019 0.071 Uiso 0.744(7) 1 calc R . P A 1
C9 C 0.3630(3) -0.0369(4) 0.23430(18) 0.0467(15) Uani 0.744(7) 1 d DG U P A 1
H9 H 0.3704 -0.1028 0.2684 0.056 Uiso 0.744(7) 1 calc R . P A 1
O1 O 0.37219(16) 0.5659(3) 0.53855(12) 0.0463(7) Uani 1 1 d . . . B 1
N1 N 0.19008(14) 0.3048(3) 0.41258(12) 0.0249(5) Uani 1 1 d . . . . .
N2 N 0.32370(15) 0.2737(3) 0.35541(12) 0.0259(5) Uani 1 1 d . . . . .
C10 C 0.13147(18) 0.3302(4) 0.44531(16) 0.0301(7) Uani 1 1 d . . . . .
H10 H 0.0860 0.2864 0.4316 0.036 Uiso 1 1 calc R . . . .
C11 C 0.13565(19) 0.4181(4) 0.49816(16) 0.0316(7) Uani 1 1 d . . . . .
H11 H 0.0931 0.4325 0.5198 0.038 Uiso 1 1 calc R . . . .
C12 C 0.2005(2) 0.4859(4) 0.52059(16) 0.0324(7) Uani 1 1 d . . . . .
H12 H 0.2034 0.5459 0.5570 0.039 Uiso 1 1 calc R . . . .
C13 C 0.26046(18) 0.4611(3) 0.48691(15) 0.0272(6) Uani 1 1 d . . . . .
C14 C 0.3406(2) 0.5009(4) 0.49478(15) 0.0331(7) Uani 1 1 d . . . . .
C15 C 0.37433(18) 0.4321(3) 0.43939(14) 0.0268(6) Uani 1 1 d . . . . .
C16 C 0.44319(19) 0.4245(4) 0.41860(16) 0.0342(7) Uani 1 1 d . . . . .
H16 H 0.4838 0.4736 0.4397 0.041 Uiso 1 1 calc R . . . .
C17 C 0.44989(19) 0.3408(4) 0.36491(18) 0.0346(7) Uani 1 1 d . . . . .
H17 H 0.4962 0.3345 0.3483 0.042 Uiso 1 1 calc R . . . .
C18 C 0.39152(19) 0.2670(4) 0.33512(16) 0.0319(7) Uani 1 1 d . . . . .
H18 H 0.3990 0.2096 0.2993 0.038 Uiso 1 1 calc R . . . .
C19 C 0.31887(17) 0.3560(3) 0.40574(14) 0.0222(6) Uani 1 1 d . . . . .
C20 C 0.25068(17) 0.3721(3) 0.43449(13) 0.0224(6) Uani 1 1 d . . . . .
Pd1A Pd 0.2061(3) 0.1980(6) 0.3275(2) 0.0271(7) Uani 0.256(7) 1 d D . P A 2
C1A C 0.1073(7) 0.0866(15) 0.3013(8) 0.033(3) Uani 0.256(7) 1 d D U P A 2
H1AA H 0.0839 0.0407 0.3365 0.039 Uiso 0.256(7) 1 calc R . P A 2
H1AB H 0.0719 0.1313 0.2688 0.039 Uiso 0.256(7) 1 calc R . P A 2
C2A C 0.1671(7) 0.0144(13) 0.2781(7) 0.033(3) Uani 0.256(7) 1 d D U P A 2
H2A H 0.1821 -0.0819 0.2934 0.039 Uiso 0.256(7) 1 calc R . P A 2
C3A C 0.2081(6) 0.0914(13) 0.2378(5) 0.032(3) Uani 0.256(7) 1 d D U P A 2
H3A H 0.1758 0.1391 0.2030 0.039 Uiso 0.256(7) 1 calc R . P A 2
C4A C 0.2812(5) 0.0597(15) 0.2171(7) 0.027(3) Uani 0.256(7) 1 d D U P A 2
C5A C 0.3025(6) 0.1400(13) 0.1667(6) 0.026(3) Uani 0.256(7) 1 d DG U P A 2
H5A H 0.2693 0.2056 0.1455 0.031 Uiso 0.256(7) 1 calc R . P A 2
C6A C 0.3724(6) 0.1243(11) 0.1473(5) 0.029(3) Uani 0.256(7) 1 d DG U P A 2
H6A H 0.3869 0.1792 0.1129 0.035 Uiso 0.256(7) 1 calc R . P A 2
C7A C 0.4209(4) 0.0283(12) 0.1782(6) 0.029(3) Uani 0.256(7) 1 d DG U P A 2
H7A H 0.4687 0.0176 0.1649 0.035 Uiso 0.256(7) 1 calc R . P A 2
C8A C 0.3996(5) -0.0520(10) 0.2286(6) 0.033(3) Uani 0.256(7) 1 d DG U P A 2
H8A H 0.4328 -0.1176 0.2497 0.039 Uiso 0.256(7) 1 calc R . P A 2
C9A C 0.3297(6) -0.0363(11) 0.2480(4) 0.030(3) Uani 0.256(7) 1 d DG U P A 2
H9A H 0.3151 -0.0911 0.2824 0.036 Uiso 0.256(7) 1 calc R . P A 2
F1 F 0.43407(15) 0.9394(3) 0.38735(11) 0.0523(6) Uani 1 1 d . . . . .
F2 F 0.46084(15) 0.7269(3) 0.34787(13) 0.0552(7) Uani 1 1 d . . . . .
F3 F 0.46676(14) 0.7614(4) 0.45496(12) 0.0593(7) Uani 1 1 d . . . . .
F4 F 0.35707(12) 0.7572(3) 0.39647(14) 0.0550(7) Uani 1 1 d . . . . .
B1 B 0.4304(2) 0.7958(5) 0.3971(2) 0.0371(9) Uani 1 1 d . . . . .

loop_
_atom_site_aniso_label
_atom_site_aniso_U_11
_atom_site_aniso_U_22
_atom_site_aniso_U_33
_atom_site_aniso_U_23
_atom_site_aniso_U_13
_atom_site_aniso_U_12
Pd1 0.0280(6) 0.0233(4) 0.0210(4) -0.0034(3) 0.0039(3) -0.0053(3)
C1 0.038(2) 0.035(2) 0.038(2) -0.0120(18) 0.0063(17) -0.0167(16)
C2 0.038(2) 0.035(2) 0.038(2) -0.0120(18) 0.0063(17) -0.0167(16)
C3 0.044(2) 0.0186(19) 0.0231(18) -0.0027(14) 0.0013(16) -0.0026(16)
C4 0.031(2) 0.028(3) 0.020(2) -0.0112(18) -0.0041(18) 0.001(2)
C5 0.049(3) 0.026(3) 0.029(3) -0.007(2) 0.001(2) -0.009(2)
C6 0.069(4) 0.043(3) 0.051(3) -0.019(3) 0.023(3) -0.023(3)
C7 0.049(4) 0.076(5) 0.065(4) -0.042(3) 0.016(3) -0.023(3)
C8 0.034(3) 0.088(5) 0.055(4) -0.044(3) -0.001(3) 0.003(3)
C9 0.035(3) 0.065(4) 0.037(3) -0.023(2) -0.011(2) 0.019(3)
O1 0.0522(17) 0.0561(17) 0.0314(13) -0.0177(12) 0.0086(12) -0.0247(14)
N1 0.0246(13) 0.0268(13) 0.0234(12) 0.0038(10) 0.0029(9) -0.0014(10)
N2 0.0264(13) 0.0269(13) 0.0249(12) -0.0033(10) 0.0056(10) -0.0052(10)
C10 0.0253(15) 0.0366(17) 0.0290(15) 0.0055(13) 0.0050(12) 0.0007(13)
C11 0.0296(17) 0.0363(17) 0.0306(16) 0.0043(13) 0.0114(13) 0.0049(14)
C12 0.0421(19) 0.0292(16) 0.0277(15) -0.0037(12) 0.0125(14) 0.0025(14)
C13 0.0316(17) 0.0256(15) 0.0250(14) -0.0011(12) 0.0059(12) -0.0019(12)
C14 0.0416(19) 0.0331(17) 0.0256(15) -0.0067(13) 0.0080(13) -0.0145(15)
C15 0.0300(16) 0.0284(15) 0.0221(13) -0.0001(11) 0.0024(12) -0.0062(13)
C16 0.0256(16) 0.046(2) 0.0306(16) -0.0015(14) 0.0013(12) -0.0103(15)
C17 0.0247(16) 0.0401(19) 0.0406(18) 0.0024(15) 0.0111(13) -0.0016(14)
C18 0.0347(18) 0.0315(17) 0.0312(16) -0.0049(13) 0.0118(13) 0.0020(14)
C19 0.0254(14) 0.0191(13) 0.0223(13) 0.0017(10) 0.0040(11) -0.0007(11)
C20 0.0263(15) 0.0215(13) 0.0193(12) 0.0030(10) 0.0026(10) 0.0016(11)
Pd1A 0.0230(14) 0.0367(19) 0.0215(9) -0.0018(10) 0.0011(8) -0.0087(10)
C1A 0.033(5) 0.024(5) 0.040(5) 0.002(4) -0.001(4) 0.000(4)
C2A 0.033(5) 0.024(5) 0.040(5) 0.002(4) -0.001(4) 0.000(4)
C3A 0.029(5) 0.032(6) 0.034(5) 0.001(5) -0.008(4) 0.001(4)
C4A 0.024(5) 0.021(6) 0.033(6) -0.007(4) -0.008(4) 0.001(4)
C5A 0.031(5) 0.017(6) 0.028(6) -0.007(5) -0.004(4) 0.005(4)
C6A 0.028(6) 0.023(6) 0.035(6) -0.014(4) -0.007(4) 0.002(4)
C7A 0.021(5) 0.035(6) 0.031(6) -0.008(5) -0.004(4) -0.002(4)
C8A 0.029(6) 0.029(6) 0.039(6) -0.006(5) -0.005(5) 0.003(5)
C9A 0.027(6) 0.028(6) 0.033(6) -0.002(5) -0.009(4) 0.004(4)
F1 0.0711(17) 0.0468(14) 0.0429(13) -0.0083(10) 0.0244(12) -0.0081(12)
F2 0.0598(16) 0.0563(15) 0.0521(14) -0.0134(12) 0.0181(12) 0.0086(13)
F3 0.0384(13) 0.096(2) 0.0420(13) 0.0135(14) -0.0035(10) -0.0213(14)
F4 0.0251(11) 0.0578(16) 0.0814(18) -0.0239(14) 0.0022(11) -0.0064(10)
B1 0.0267(19) 0.048(2) 0.037(2) -0.0073(17) 0.0035(15) -0.0059(17)

loop_
_atom_type_symbol
_atom_type_description
_atom_type_scat_dispersion_real
_atom_type_scat_dispersion_imag
_atom_type_scat_source
C C 0.0033 0.0016 'International Tables Vol C Tables 4.2.6.8 and 6.1.1.4'
H H 0.0000 0.0000 'International Tables Vol C Tables 4.2.6.8 and 6.1.1.4'
B B 0.0013 0.0007 'International Tables Vol C Tables 4.2.6.8 and 6.1.1.4'
F F 0.0171 0.0103 'International Tables Vol C Tables 4.2.6.8 and 6.1.1.4'
N N 0.0061 0.0033 'International Tables Vol C Tables 4.2.6.8 and 6.1.1.4'
O O 0.0106 0.0060 'International Tables Vol C Tables 4.2.6.8 and 6.1.1.4'
Pd Pd -0.9988 1.0072 'International Tables Vol C Tables 4.2.6.8 and 6.1.1.4'

loop_
_geom_angle_atom_site_label_1
_geom_angle_atom_site_label_2
_geom_angle_atom_site_label_3
_geom_angle
C1 Pd1 C2 38.63(19)
C1 Pd1 C3 68.4(2)
C1 Pd1 N1 105.04(19)
C1 Pd1 N2 172.2(2)
C2 Pd1 C3 38.45(19)
C2 Pd1 N1 139.29(19)
C2 Pd1 N2 136.01(19)
C3 Pd1 N1 169.63(16)
C3 Pd1 N2 104.19(16)
N2 Pd1 N1 81.94(11)
Pd1 C1 H1A 116.5
Pd1 C1 H1B 116.5
H1A C1 H1B 113.5
C2 C1 Pd1 70.9(3)
C2 C1 H1A 116.5
C2 C1 H1B 116.5
Pd1 C2 H2 121.2
C1 C2 Pd1 70.4(3)
C1 C2 H2 121.2
C1 C2 C3 117.0(6)
C3 C2 Pd1 71.4(3)
C3 C2 H2 121.2
Pd1 C3 H3 112.3
C2 C3 Pd1 70.2(3)
C2 C3 H3 112.3
C2 C3 C4 125.5(4)
C4 C3 Pd1 117.9(3)
C4 C3 H3 112.3
C5 C4 C3 121.0(4)
C5 C4 C9 120.0
C9 C4 C3 119.0(4)
C4 C5 H5 120.0
C4 C5 C6 120.0
C6 C5 H5 120.0
C5 C6 H6 120.0
C5 C6 C7 120.0
C7 C6 H6 120.0
C6 C7 H7 120.0
C8 C7 C6 120.0
C8 C7 H7 120.0
C7 C8 H8 120.0
C7 C8 C9 120.0
C9 C8 H8 120.0
C4 C9 H9 120.0
C8 C9 C4 120.0
C8 C9 H9 120.0
C10 N1 Pd1 138.4(2)
C10 N1 Pd1A 134.7(3)
C20 N1 Pd1 106.7(2)
C20 N1 C10 114.8(3)
C20 N1 Pd1A 110.2(2)
C18 N2 Pd1 137.8(2)
C18 N2 Pd1A 140.7(3)
C19 N2 Pd1 107.5(2)
C19 N2 C18 114.4(3)
C19 N2 Pd1A 104.7(2)
N1 C10 H10 119.0
N1 C10 C11 122.0(3)
C11 C10 H10 119.0
C10 C11 H11 119.1
C10 C11 C12 121.9(3)
C12 C11 H11 119.1
C11 C12 H12 121.8
C13 C12 C11 116.3(3)
C13 C12 H12 121.8
C12 C13 C14 135.6(3)
C12 C13 C20 117.5(3)
C20 C13 C14 106.8(3)
O1 C14 C13 126.9(3)
O1 C14 C15 127.0(3)
C13 C14 C15 105.9(3)
C16 C15 C14 136.1(3)
C16 C15 C19 117.5(3)
C19 C15 C14 106.3(3)
C15 C16 H16 121.9
C15 C16 C17 116.2(3)
C17 C16 H16 121.9
C16 C17 H17 119.0
C18 C17 C16 122.1(3)
C18 C17 H17 119.0
N2 C18 C17 122.0(3)
N2 C18 H18 119.0
C17 C18 H18 119.0
N2 C19 C15 127.7(3)
N2 C19 C20 121.5(3)
C15 C19 C20 110.7(3)
N1 C20 C13 127.5(3)
N1 C20 C19 122.2(3)
C13 C20 C19 110.2(3)
N1 Pd1A N2 80.7(2)
N1 Pd1A C1A 105.9(5)
N1 Pd1A C2A 138.2(5)
N1 Pd1A C3A 172.9(4)
C1A Pd1A N2 168.2(5)
C1A Pd1A C3A 67.9(5)
C2A Pd1A N2 130.3(5)
C2A Pd1A C1A 39.1(4)
C2A Pd1A C3A 38.2(4)
C3A Pd1A N2 106.0(4)
Pd1A C1A H1AA 116.6
Pd1A C1A H1AB 116.6
H1AA C1A H1AB 113.6
C2A C1A Pd1A 70.2(7)
C2A C1A H1AA 116.6
C2A C1A H1AB 116.6
Pd1A C2A H2A 122.0
C1A C2A Pd1A 70.7(8)
C1A C2A H2A 122.0
C3A C2A Pd1A 71.8(7)
C3A C2A C1A 115.8(13)
C3A C2A H2A 122.0
Pd1A C3A H3A 111.4
C2A C3A Pd1A 70.1(7)
C2A C3A H3A 111.4
C2A C3A C4A 129.0(11)
C4A C3A Pd1A 116.7(9)
C4A C3A H3A 111.4
C5A C4A C3A 116.2(10)
C5A C4A C9A 120.0
C9A C4A C3A 123.6(10)
C4A C5A H5A 120.0
C4A C5A C6A 120.0
C6A C5A H5A 120.0
C5A C6A H6A 120.0
C7A C6A C5A 120.0
C7A C6A H6A 120.0
C6A C7A H7A 120.0
C8A C7A C6A 120.0
C8A C7A H7A 120.0
C7A C8A H8A 120.0
C9A C8A C7A 120.0
C9A C8A H8A 120.0
C4A C9A H9A 120.0
C8A C9A C4A 120.0
C8A C9A H9A 120.0
F1 B1 F2 109.2(3)
F1 B1 F4 108.6(4)
F2 B1 F4 109.1(3)
F3 B1 F1 110.0(3)
F3 B1 F2 110.6(4)
F3 B1 F4 109.3(3)

loop_
_geom_bond_atom_site_label_1
_geom_bond_atom_site_label_2
_geom_bond_distance
Pd1 C1 2.121(5)
Pd1 C2 2.128(5)
Pd1 C3 2.144(4)
Pd1 N1 2.178(3)
Pd1 N2 2.164(3)
C1 H1A 0.9900
C1 H1B 0.9900
C1 C2 1.405(7)
C2 H2 1.0000
C2 C3 1.407(7)
C3 H3 1.0000
C3 C4 1.480(5)
C4 C5 1.3900
C4 C9 1.3900
C5 H5 0.9500
C5 C6 1.3900
C6 H6 0.9500
C6 C7 1.3900
C7 H7 0.9500
C7 C8 1.3900
C8 H8 0.9500
C8 C9 1.3900
C9 H9 0.9500
O1 C14 1.206(4)
N1 C10 1.353(4)
N1 C20 1.324(4)
N1 Pd1A 2.097(6)
N2 C18 1.355(4)
N2 C19 1.324(4)
N2 Pd1A 2.292(6)
C10 H10 0.9500
C10 C11 1.384(5)
C11 H11 0.9500
C11 C12 1.393(5)
C12 H12 0.9500
C12 C13 1.384(4)
C13 C14 1.510(5)
C13 C20 1.385(4)
C14 C15 1.517(4)
C15 C16 1.377(5)
C15 C19 1.383(4)
C16 H16 0.9500
C16 C17 1.394(5)
C17 H17 0.9500
C17 C18 1.377(5)
C18 H18 0.9500
C19 C20 1.449(4)
Pd1A C1A 2.125(13)
Pd1A C2A 2.119(12)
Pd1A C3A 2.141(12)
C1A H1AA 0.9900
C1A H1AB 0.9900
C1A C2A 1.421(15)
C2A H2A 1.0000
C2A C3A 1.392(14)
C3A H3A 1.0000
C3A C4A 1.480(12)
C4A C5A 1.3900
C4A C9A 1.3900
C5A H5A 0.9500
C5A C6A 1.3900
C6A H6A 0.9500
C6A C7A 1.3900
C7A H7A 0.9500
C7A C8A 1.3900
C8A H8A 0.9500
C8A C9A 1.3900
C9A H9A 0.9500
F1 B1 1.383(5)
F2 B1 1.386(5)
F3 B1 1.364(5)
F4 B1 1.393(5)

loop_
_geom_torsion_atom_site_label_1
_geom_torsion_atom_site_label_2
_geom_torsion_atom_site_label_3
_geom_torsion_atom_site_label_4
_geom_torsion
Pd1 C1 C2 C3 55.9(4)
Pd1 C2 C3 C4 -110.7(4)
Pd1 C3 C4 C5 -71.4(4)
Pd1 C3 C4 C9 107.5(4)
Pd1 N1 C10 C11 174.1(3)
Pd1 N1 C20 C13 -175.2(3)
Pd1 N1 C20 C19 2.6(3)
Pd1 N2 C18 C17 -172.9(3)
Pd1 N2 C19 C15 173.9(3)
Pd1 N2 C19 C20 -3.6(3)
C1 C2 C3 Pd1 -55.4(4)
C1 C2 C3 C4 -166.0(5)
C2 C3 C4 C5 13.2(6)
C2 C3 C4 C9 -167.9(4)
C3 C4 C5 C6 179.0(5)
C3 C4 C9 C8 -179.0(4)
C4 C5 C6 C7 0.0
C5 C4 C9 C8 0.0
C5 C6 C7 C8 0.0
C6 C7 C8 C9 0.0
C7 C8 C9 C4 0.0
C9 C4 C5 C6 0.0
O1 C14 C15 C16 -3.9(7)
O1 C14 C15 C19 172.9(4)
N1 C10 C11 C12 0.2(5)
N2 C19 C20 N1 0.7(5)
N2 C19 C20 C13 178.8(3)
C10 N1 C20 C13 1.5(5)
C10 N1 C20 C19 179.3(3)
C10 C11 C12 C13 0.3(5)
C11 C12 C13 C14 -175.1(4)
C11 C12 C13 C20 0.0(5)
C12 C13 C14 O1 3.2(7)
C12 C13 C14 C15 178.6(4)
C12 C13 C20 N1 -1.0(5)
C12 C13 C20 C19 -179.0(3)
C13 C14 C15 C16 -179.3(4)
C13 C14 C15 C19 -2.5(4)
C14 C13 C20 N1 175.5(3)
C14 C13 C20 C19 -2.5(4)
C14 C15 C16 C17 177.0(4)
C14 C15 C19 N2 -176.6(3)
C14 C15 C19 C20 1.0(4)
C15 C16 C17 C18 -1.5(5)
C15 C19 C20 N1 -177.1(3)
C15 C19 C20 C13 1.0(4)
C16 C15 C19 N2 0.9(5)
C16 C15 C19 C20 178.5(3)
C16 C17 C18 N2 1.5(6)
C18 N2 C19 C15 -1.0(5)
C18 N2 C19 C20 -178.4(3)
C19 N2 C18 C17 -0.2(5)
C19 C15 C16 C17 0.4(5)
C20 N1 C10 C11 -1.1(5)
C20 C13 C14 O1 -172.3(4)
C20 C13 C14 C15 3.1(4)
Pd1A N1 C10 C11 -173.2(3)
Pd1A N1 C20 C13 175.5(3)
Pd1A N1 C20 C19 -6.7(4)
Pd1A N2 C18 C17 174.5(4)
Pd1A N2 C19 C15 -177.5(3)
Pd1A N2 C19 C20 5.1(4)
Pd1A C1A C2A C3A -57.5(11)
Pd1A C2A C3A C4A 108.7(14)
Pd1A C3A C4A C5A -107.4(8)
Pd1A C3A C4A C9A 67.8(13)
C1A C2A C3A Pd1A 56.9(12)
C1A C2A C3A C4A 165.6(14)
C2A C3A C4A C5A 167.5(11)
C2A C3A C4A C9A -17(2)
C3A C4A C5A C6A 175.3(14)
C3A C4A C9A C8A -175.0(15)
C4A C5A C6A C7A 0.0
C5A C4A C9A C8A 0.0
C5A C6A C7A C8A 0.0
C6A C7A C8A C9A 0.0
C7A C8A C9A C4A 0.0
C9A C4A C5A C6A 0.0
